data_1531693
loop_
_publ_author_name
'Kirbyshire, A. L.'
'Greaves, C.'

_publ_section_title
;
 PbBa~2~Y~1-x~Ca~x~Cu~3~O~7+\d~: synthesis, structure and superconductivity
;
_journal_coden_ASTM SUSTEF
_journal_issue 7
_journal_name_full 'Superconductor Science and Technology'
_journal_page_first 1048
_journal_page_last 1053
_journal_paper_doi 10.1088/0953-2048/15/7/310
_journal_volume 15
_journal_year 2002
_chemical_formula_sum 'Ba2 Cu3 O7 Pb Y'
_chemical_name_systematic 'Pb Ba2 Y Cu3 O7'
_space_group_IT_number 42
_symmetry_space_group_name_Hall 'F 2 -2'
_symmetry_space_group_name_H-M 'F m m 2'
_cell_angle_alpha 90
_cell_angle_beta 90
_cell_angle_gamma 90
_cell_formula_units_Z 4
_cell_length_a 5.4712
_cell_length_b 5.4597
_cell_length_c 27.8943
_cell_volume 833.234
_cod_data_source_file Kirbyshire_SUSTEF_2002_1755.cif
_cod_data_source_block Ba2Cu3O7Pb1Y1
_cod_original_cell_volume 833.2338
_cod_original_formula_sum 'Ba2 Cu3 O7 Pb1 Y1'
_cod_database_code 1531693

loop_
_symmetry_equiv_pos_as_xyz
x,y,z
-x,-y,z
-x,y,z
x,-y,z
x,y+1/2,z+1/2
-x,-y+1/2,z+1/2
-x,y+1/2,z+1/2
x,-y+1/2,z+1/2
x+1/2,y,z+1/2
-x+1/2,-y,z+1/2
-x+1/2,y,z+1/2
x+1/2,-y,z+1/2
x+1/2,y+1/2,z
-x+1/2,-y+1/2,z
-x+1/2,y+1/2,z
x+1/2,-y+1/2,z

loop_
_atom_site_label
_atom_site_type_symbol
_atom_site_fract_x
_atom_site_fract_y
_atom_site_fract_z
_atom_site_occupancy
_atom_site_U_iso_or_equiv
Ba2 Ba+2 0 0 0.311 1 0.0
Ba1 Ba+2 0 0 0.5695 1 0.0
Cu2 Cu+1 0 0 0.152 1 0.0
O3 O-2 0.078 0.074 0.2161 0.25 0.0
O1 O-2 0.25 0.25 0.992 1 0.0
O5 O-2 0.25 0.25 0.88962 1 0.0
Cu3 Cu+1 0 0 0.88235 1 0.0
Cu1 Cu+1 0 0 0 1 0.0
Pb1 Pb+2 0 0 0.7143 1 0.0
Y1 Y+3 0 0 0.4422 1 0.0
O4 O-2 0 0 0.792 1 0.0
O2 O-2 0 0 0.0876 1 0.0
